data_2219434
loop_
_publ_author_name
'Fun, Hoong-Kun'
'Chantrapromma, Suchada'
'Jana, Subrata'
'Chakrabarty, Rinku'
'Goswami, Shyamaprosad'

_publ_section_title
;
 A second monoclinic polymorph of 2-amino-4,6-dichloropyrimidine
;
_journal_coeditor_code SJ2524
_journal_issue 9
_journal_name_full 'Acta Crystallographica Section E'
_journal_page_first o1659
_journal_page_last o1660
_journal_paper_doi 10.1107/S1600536808023714
_journal_volume 64
_journal_year 2008
_chemical_formula_moiety 'C4 H3 Cl2 N3'
_chemical_formula_sum 'C4 H3 Cl2 N3'
_chemical_formula_weight 163.99
_chemical_melting_point_gt 492
_chemical_melting_point_lt 494
_chemical_name_systematic
;
A second monoclinic polymorph of 2-amino-4,6-dichloropyrimidine
;
_space_group_IT_number 15
_symmetry_cell_setting monoclinic
_symmetry_space_group_name_Hall '-C 2yc'
_symmetry_space_group_name_H-M 'C 1 2/c 1'
_atom_sites_solution_hydrogens geom
_atom_sites_solution_primary direct
_atom_sites_solution_secondary difmap
_audit_creation_method SHELXL-97
_cell_angle_alpha 90.00
_cell_angle_beta 102.193(7)
_cell_angle_gamma 90.00
_cell_formula_units_Z 16
_cell_length_a 32.060(4)
_cell_length_b 3.8045(6)
_cell_length_c 21.302(3)
_cell_measurement_reflns_used 2886
_cell_measurement_temperature 296(2)
_cell_measurement_theta_max 27.50
_cell_measurement_theta_min 1.30
_cell_volume 2539.6(6)
_computing_cell_refinement 'APEX2 (Bruker, 2005)'
_computing_data_collection 'APEX2 (Bruker, 2005)'
_computing_data_reduction 'SAINT (Bruker, 2005)'
_computing_molecular_graphics 'SHELXTL (Sheldrick, 2008)'
_computing_publication_material
;
SHELXTL and PLATON (Spek, 2003)
;
_computing_structure_refinement 'SHELXTL (Sheldrick, 2008)'
_computing_structure_solution 'SHELXTL (Sheldrick, 2008)'
_diffrn_ambient_temperature 296(2)
_diffrn_detector_area_resol_mean 8.33
_diffrn_measured_fraction_theta_full 0.998
_diffrn_measured_fraction_theta_max 0.998
_diffrn_measurement_device_type
;
Bruker SMART APEX2 CCD area-detector diffractometer
;
_diffrn_measurement_method '\w scans'
_diffrn_radiation_monochromator graphite
_diffrn_radiation_source 'fine-focus sealed tube'
_diffrn_radiation_type MoK\a
_diffrn_radiation_wavelength 0.71073
_diffrn_reflns_av_R_equivalents 0.0512
_diffrn_reflns_av_sigmaI/netI 0.0495
_diffrn_reflns_limit_h_max 40
_diffrn_reflns_limit_h_min -40
_diffrn_reflns_limit_k_max 4
_diffrn_reflns_limit_k_min -4
_diffrn_reflns_limit_l_max 27
_diffrn_reflns_limit_l_min -27
_diffrn_reflns_number 12772
_diffrn_reflns_theta_full 27.50
_diffrn_reflns_theta_max 27.50
_diffrn_reflns_theta_min 1.30
_diffrn_standards_number 0
_exptl_absorpt_coefficient_mu 0.921
_exptl_absorpt_correction_T_max 0.9845
_exptl_absorpt_correction_T_min 0.6203
_exptl_absorpt_correction_type multi-scan
_exptl_absorpt_process_details '(SADABS; Bruker, 2005)'
_exptl_crystal_colour Colorless
_exptl_crystal_density_diffrn 1.716
_exptl_crystal_density_method 'not measured'
_exptl_crystal_description Block
_exptl_crystal_F_000 1312
_exptl_crystal_size_max 0.57
_exptl_crystal_size_mid 0.14
_exptl_crystal_size_min 0.02
_refine_diff_density_max 0.222
_refine_diff_density_min -0.244
_refine_ls_extinction_method none
_refine_ls_goodness_of_fit_ref 1.024
_refine_ls_hydrogen_treatment refall
_refine_ls_matrix_type full
_refine_ls_number_parameters 187
_refine_ls_number_reflns 2886
_refine_ls_number_restraints 0
_refine_ls_restrained_S_all 1.024
_refine_ls_R_factor_all 0.0749
_refine_ls_R_factor_gt 0.0401
_refine_ls_shift/su_max 0.001
_refine_ls_shift/su_mean <0.001
_refine_ls_structure_factor_coef Fsqd
_refine_ls_weighting_details 'calc w=1/[\s^2^(Fo^2^)+(0.0403P)^2^] where P=(Fo^2^+2Fc^2^)/3'
_refine_ls_weighting_scheme calc
_refine_ls_wR_factor_gt 0.0849
_refine_ls_wR_factor_ref 0.0975
_reflns_number_gt 1875
_reflns_number_total 2886
_reflns_threshold_expression 'I > 2\s(I)'
_cod_data_source_file sj2524.cif
_cod_data_source_block I
_cod_depositor_comments
;
The following automatic conversions were performed:
'_symmetry_cell_setting' value 'Monoclinic' changed to 'monoclinic'
according to '/home/saulius/struct/CIF-dictionaries/cif_core.dic'
dictionary named 'cif_core.dic' version 2.4.1 from 2010-06-29.

Automatic conversion script
Id: cif_fix_enum 1527 2010-12-29 10:47:43Z saulius 

The following automatic conversions were performed:

'_symmetry_cell_setting' value 'Monoclinic' changed to 'monoclinic'
according to /home/saulius/struct/CIF-dictionaries/cif_core.dic
dictionary named 'cif_core.dic' version 2.4.1 from 2010-06-29.

Automatic conversion script
Id: cif_fix_values 1715 2011-07-08 13:25:40Z adriana 
;
_cod_original_sg_symbol_H-M 'C 2/c'
_cod_database_code 2219434
_cod_database_fobs_code 2219434

loop_
_symmetry_equiv_pos_as_xyz
'x, y, z'
'-x, y, -z+1/2'
'x+1/2, y+1/2, z'
'-x+1/2, y+1/2, -z+1/2'
'-x, -y, -z'
'x, -y, z-1/2'
'-x+1/2, -y+1/2, -z'
'x+1/2, -y+1/2, z-1/2'

loop_
_atom_site_type_symbol
_atom_site_label
_atom_site_fract_x
_atom_site_fract_y
_atom_site_fract_z
_atom_site_U_iso_or_equiv
_atom_site_adp_type
_atom_site_calc_flag
_atom_site_occupancy
Cl Cl1A 0.330814(19) 0.45738(18) 0.35093(3) 0.0475(2) Uani d 1
Cl Cl2A 0.49584(2) 0.5271(2) 0.33992(4) 0.0572(2) Uani d 1
N N1A 0.46421(6) 0.7708(5) 0.43348(9) 0.0371(5) Uani d 1
N N2A 0.38986(6) 0.7401(5) 0.43849(9) 0.0349(5) Uani d 1
N N3A 0.43941(8) 0.9927(7) 0.51907(11) 0.0490(6) Uani d 1
H H2NA 0.4619(8) 1.056(7) 0.5293(12) 0.033(8) Uiso d 1
H H1NA 0.4174(9) 1.026(7) 0.5366(14) 0.057(9) Uiso d 1
C C1A 0.38306(7) 0.5786(6) 0.38271(11) 0.0338(6) Uani d 1
C C2A 0.41389(8) 0.5008(7) 0.34867(12) 0.0377(6) Uani d 1
H H2A 0.4102(7) 0.386(6) 0.3120(11) 0.034(7) Uiso d 1
C C3A 0.45423(7) 0.6088(7) 0.37766(11) 0.0353(6) Uani d 1
C C4A 0.43110(7) 0.8296(7) 0.46279(11) 0.0350(6) Uani d 1
Cl Cl1B 0.58263(2) 1.02542(19) 0.31034(3) 0.0510(2) Uani d 1
Cl Cl2B 0.73894(2) 0.50031(18) 0.32094(3) 0.0474(2) Uani d 1
N N1B 0.71199(6) 0.7404(6) 0.41918(9) 0.0389(5) Uani d 1
N N2B 0.64127(6) 0.9690(6) 0.41463(9) 0.0406(5) Uani d 1
N N3B 0.69119(9) 0.9534(8) 0.50908(11) 0.0589(7) Uani d 1
H H1NB 0.6706(10) 1.049(8) 0.5237(16) 0.080(12) Uiso d 1
H H2NB 0.7156(10) 0.881(9) 0.5264(16) 0.075(11) Uiso d 1
C C1B 0.63348(7) 0.9103(6) 0.35235(12) 0.0364(6) Uani d 1
C C2B 0.66172(7) 0.7709(7) 0.31888(11) 0.0374(6) Uani d 1
H H2B 0.6550(7) 0.753(7) 0.2743(12) 0.047(7) Uiso d 1
C C3B 0.70066(7) 0.6887(7) 0.35702(11) 0.0361(6) Uani d 1
C C4B 0.68134(8) 0.8851(7) 0.44634(11) 0.0403(6) Uani d 1

loop_
_atom_site_aniso_label
_atom_site_aniso_U_11
_atom_site_aniso_U_22
_atom_site_aniso_U_33
_atom_site_aniso_U_12
_atom_site_aniso_U_13
_atom_site_aniso_U_23
Cl1A 0.0320(3) 0.0586(5) 0.0491(4) -0.0065(3) 0.0027(3) -0.0029(3)
Cl2A 0.0442(4) 0.0698(5) 0.0658(5) -0.0003(4) 0.0298(3) -0.0132(4)
N1A 0.0293(10) 0.0422(13) 0.0402(11) 0.0003(10) 0.0086(9) -0.0014(11)
N2A 0.0295(10) 0.0416(13) 0.0339(10) 0.0028(10) 0.0073(8) -0.0013(10)
N3A 0.0351(14) 0.0707(19) 0.0418(13) -0.0073(14) 0.0093(11) -0.0161(13)
C1A 0.0293(12) 0.0320(14) 0.0385(13) -0.0009(11) 0.0040(10) 0.0039(11)
C2A 0.0378(14) 0.0402(16) 0.0355(13) -0.0012(13) 0.0087(11) -0.0057(13)
C3A 0.0338(13) 0.0354(14) 0.0396(13) 0.0033(12) 0.0141(10) 0.0001(12)
C4A 0.0327(13) 0.0404(15) 0.0315(12) -0.0020(12) 0.0060(10) 0.0013(12)
Cl1B 0.0344(4) 0.0669(5) 0.0514(4) 0.0072(4) 0.0083(3) 0.0056(4)
Cl2B 0.0358(3) 0.0566(4) 0.0546(4) -0.0001(3) 0.0204(3) -0.0103(3)
N1B 0.0355(11) 0.0438(13) 0.0386(11) 0.0036(11) 0.0109(9) 0.0016(10)
N2B 0.0388(12) 0.0481(14) 0.0377(11) 0.0044(11) 0.0143(9) 0.0001(11)
N3B 0.0534(17) 0.087(2) 0.0368(13) 0.0187(16) 0.0102(12) -0.0034(13)
C1B 0.0315(13) 0.0386(15) 0.0407(13) 0.0001(12) 0.0112(10) 0.0014(12)
C2B 0.0352(14) 0.0465(17) 0.0328(13) -0.0025(13) 0.0123(11) -0.0036(13)
C3B 0.0329(13) 0.0369(15) 0.0416(14) -0.0031(12) 0.0151(11) -0.0009(12)
C4B 0.0398(15) 0.0477(16) 0.0352(13) 0.0043(13) 0.0122(11) 0.0023(12)

loop_
_atom_type_symbol
_atom_type_description
_atom_type_scat_dispersion_real
_atom_type_scat_dispersion_imag
_atom_type_scat_source
C C 0.0033 0.0016 'International Tables Vol C Tables 4.2.6.8 and 6.1.1.4'
H H 0.0000 0.0000 'International Tables Vol C Tables 4.2.6.8 and 6.1.1.4'
N N 0.0061 0.0033 'International Tables Vol C Tables 4.2.6.8 and 6.1.1.4'
Cl Cl 0.1484 0.1585 'International Tables Vol C Tables 4.2.6.8 and 6.1.1.4'

loop_
_geom_angle_atom_site_label_1
_geom_angle_atom_site_label_2
_geom_angle_atom_site_label_3
_geom_angle
C3A N1A C4A 115.3(2)
C1A N2A C4A 115.11(19)
C4A N3A H2NA 114(2)
C4A N3A H1NA 115.4(19)
H2NA N3A H1NA 130(3)
N2A C1A C2A 125.2(2)
N2A C1A Cl1A 116.12(18)
C2A C1A Cl1A 118.68(19)
C3A C2A C1A 114.3(2)
C3A C2A H2A 118.9(14)
C1A C2A H2A 126.7(15)
N1A C3A C2A 124.9(2)
N1A C3A Cl2A 116.14(18)
C2A C3A Cl2A 118.95(19)
N3A C4A N2A 117.1(2)
N3A C4A N1A 117.7(2)
N2A C4A N1A 125.2(2)
C3B N1B C4B 114.8(2)
C1B N2B C4B 114.9(2)
C4B N3B H1NB 114(2)
C4B N3B H2NB 112(2)
H1NB N3B H2NB 134(3)
N2B C1B C2B 125.7(2)
N2B C1B Cl1B 115.67(18)
C2B C1B Cl1B 118.62(19)
C1B C2B C3B 113.4(2)
C1B C2B H2B 121.6(15)
C3B C2B H2B 124.8(14)
N1B C3B C2B 125.9(2)
N1B C3B Cl2B 115.99(17)
C2B C3B Cl2B 118.12(18)
N3B C4B N2B 116.9(2)
N3B C4B N1B 117.8(2)
N2B C4B N1B 125.3(2)

loop_
_geom_bond_atom_site_label_1
_geom_bond_atom_site_label_2
_geom_bond_distance
Cl1A C1A 1.731(2)
Cl2A C3A 1.725(2)
N1A C3A 1.317(3)
N1A C4A 1.359(3)
N2A C1A 1.314(3)
N2A C4A 1.357(3)
N3A C4A 1.326(3)
N3A H2NA 0.75(2)
N3A H1NA 0.87(3)
C1A C2A 1.376(3)
C2A C3A 1.373(3)
C2A H2A 0.88(2)
Cl1B C1B 1.742(2)
Cl2B C3B 1.735(2)
N1B C3B 1.312(3)
N1B C4B 1.358(3)
N2B C1B 1.316(3)
N2B C4B 1.357(3)
N3B C4B 1.332(3)
N3B H1NB 0.87(3)
N3B H2NB 0.84(3)
C1B C2B 1.372(3)
C2B C3B 1.374(3)
C2B H2B 0.93(2)

loop_
_geom_hbond_atom_site_label_D
_geom_hbond_atom_site_label_H
_geom_hbond_atom_site_label_A
_geom_hbond_site_symmetry_A
_geom_hbond_distance_DH
_geom_hbond_distance_HA
_geom_hbond_distance_DA
_geom_hbond_angle_DHA
_geom_hbond_publ_flag
N3A H2NA N1A 5_676 0.75(3) 2.43(3) 3.172(3) 176(2) y
N3A H1NA N2B 5_676 0.87(3) 2.33(3) 3.201(3) 172(2) y
N3B H1NB N2A 5_676 0.87(3) 2.39(3) 3.253(4) 174(3) y
N3B H2NB N1B 7_666 0.84(3) 2.41(3) 3.242(3) 172(3) y

loop_
_cod_related_entry_id
_cod_related_entry_database
_cod_related_entry_code
1 ChemSpider 58968
